data_2015357
loop_
_publ_author_name
'Billing, David G.'
'Lemmerer, Andreas'

_publ_section_title
;
 Octakis(3-propylammonium) octadecaiodopentaplumbate(II): a new layered
 stucture based on layered perovskites
;
_journal_coeditor_code FG3016
_journal_issue 6
_journal_name_full 'Acta Crystallographica Section C'
_journal_page_first m238
_journal_page_last m240
_journal_paper_doi 10.1107/S0108270106014417
_journal_volume 62
_journal_year 2006
_chemical_formula_iupac '(C3 H10 N)8 [Pb5 I18]'
_chemical_formula_moiety '8C3 H10 N +, I18 Pb5 8-'
_chemical_formula_sum 'C24 H80 I18 N8 Pb5'
_chemical_formula_weight 3801.11
_chemical_name_systematic
;
Octakis(3-propylammonium)
octadecaiodopentaplumbate(II)
;
_space_group_IT_number 13
_symmetry_cell_setting monoclinic
_symmetry_space_group_name_Hall '-P 2yc'
_symmetry_space_group_name_H-M 'P 1 2/c 1'
_audit_creation_method 'WinGX routine CIF_UPDATE'
_cell_angle_alpha 90
_cell_angle_beta 95.718(5)
_cell_angle_gamma 90
_cell_formula_units_Z 4
_cell_length_a 23.988(5)
_cell_length_b 8.754(5)
_cell_length_c 37.986(5)
_cell_measurement_reflns_used 962
_cell_measurement_temperature 173(2)
_cell_measurement_theta_max 27.873
_cell_measurement_theta_min 2.478
_cell_volume 7937(5)
_computing_cell_refinement 'SAINT-Plus (Bruker, 1999)'
_computing_data_collection 'SMART-NT (Bruker, 1998)'
_computing_data_reduction 'SAINT-Plus (Bruker, 1999)'
_computing_molecular_graphics
;
ORTEP-3 for Windows (Farrugia, 1997) and DIAMOND (Brandenburg,
1999)
;
_computing_publication_material
;
WinGX (Farrugia, 1999) and PLATON (Spek, 2002)
;
_computing_structure_refinement 'SHELXL97 (Sheldrick, 1997)'
_computing_structure_solution 'SHELXS97 (Sheldrick, 1997)'
_diffrn_measured_fraction_theta_full 0.991
_diffrn_measured_fraction_theta_max 0.991
_diffrn_measurement_device_type 'Bruker SMART-NT CCD area-detector'
_diffrn_measurement_method '\f and \w'
_diffrn_radiation_type MoK\a
_diffrn_radiation_wavelength 0.71069
_diffrn_reflns_av_R_equivalents 0.0896
_diffrn_reflns_limit_h_max 28
_diffrn_reflns_limit_h_min -24
_diffrn_reflns_limit_k_max 10
_diffrn_reflns_limit_k_min -10
_diffrn_reflns_limit_l_max 45
_diffrn_reflns_limit_l_min -43
_diffrn_reflns_number 52039
_diffrn_reflns_theta_full 25
_diffrn_reflns_theta_max 25
_diffrn_reflns_theta_min 0.85
_exptl_absorpt_coefficient_mu 17.595
_exptl_absorpt_correction_T_max 0.3924
_exptl_absorpt_correction_T_min 0.0758
_exptl_absorpt_correction_type integration
_exptl_absorpt_process_details '(XPREP; Bruker, 1999)'
_exptl_crystal_colour yellow
_exptl_crystal_density_diffrn 3.181
_exptl_crystal_density_method 'not measured'
_exptl_crystal_description needle
_exptl_crystal_F_000 6576
_exptl_crystal_size_max 0.44
_exptl_crystal_size_mid 0.06
_exptl_crystal_size_min 0.06
_refine_diff_density_max 2.206
_refine_diff_density_min -1.852
_refine_ls_extinction_method none
_refine_ls_goodness_of_fit_ref 0.997
_refine_ls_hydrogen_treatment constr
_refine_ls_matrix_type full
_refine_ls_number_parameters 625
_refine_ls_number_reflns 13878
_refine_ls_number_restraints 470
_refine_ls_restrained_S_all 0.982
_refine_ls_R_factor_gt 0.0448
_refine_ls_shift/su_max 0.004
_refine_ls_structure_factor_coef Fsqd
_refine_ls_weighting_details 'calc w=1/[\s^2^(Fo^2^)+(0.0483P)^2^] where P=(Fo^2^+2Fc^2^)/3'
_refine_ls_weighting_scheme calc
_refine_ls_wR_factor_ref 0.108
_reflns_number_gt 9140
_reflns_number_total 13878
_reflns_threshold_expression I>2\s(I)
_cod_data_source_file fg3016.cif
_cod_data_source_block I
_cod_depositor_comments
;
The following automatic conversions were performed:
'_symmetry_cell_setting' value 'Monoclinic' changed to 'monoclinic'
according to '/home/saulius/struct/CIF-dictionaries/cif_core.dic'
dictionary named 'cif_core.dic' version 2.4.1 from 2010-06-29.

Automatic conversion script
Id: cif_fix_enum 1527 2010-12-29 10:47:43Z saulius 

The following automatic conversions were performed:

'_symmetry_cell_setting' value 'Monoclinic' changed to 'monoclinic'
according to /home/saulius/struct/CIF-dictionaries/cif_core.dic
dictionary named 'cif_core.dic' version 2.4.1 from 2010-06-29.

Automatic conversion script
Id: cif_fix_values 1715 2011-07-08 13:25:40Z adriana 
;
_cod_original_sg_symbol_H-M 'P 2/c'
_cod_database_code 2015357

loop_
_symmetry_equiv_pos_as_xyz
'x, y, z'
'-x, y, -z+1/2'
'-x, -y, -z'
'x, -y, z-1/2'

loop_
_atom_site_type_symbol
_atom_site_label
_atom_site_fract_x
_atom_site_fract_y
_atom_site_fract_z
_atom_site_U_iso_or_equiv
_atom_site_adp_type
_atom_site_calc_flag
_atom_site_refinement_flags
_atom_site_occupancy
_atom_site_disorder_assembly
_atom_site_disorder_group
Pb Pb1 0.12858(2) 0.53869(5) 0.189953(14) 0.02095(13) Uani d . 1 . .
Pb Pb2 0.32761(3) 1.01583(5) 0.225907(15) 0.02229(14) Uani d . 1 . .
Pb Pb3 0.37147(2) 1.02190(5) 0.059913(15) 0.02104(14) Uani d . 1 . .
Pb Pb4 0.17127(2) 0.54071(6) 0.023102(15) 0.02296(14) Uani d . 1 . .
Pb Pb5 0 0.55044(8) 0.25 0.0265(2) Uani d S 1 . .
Pb Pb6 0.5 1 0 0.0273(2) Uani d S 1 . .
I I1 0.22551(4) 0.28129(9) 0.20077(3) 0.0273(2) Uani d . 1 . .
I I2 0.03360(4) 0.79559(9) 0.19272(3) 0.0294(2) Uani d . 1 . .
I I3 0.03641(4) 0.28668(10) 0.19717(3) 0.0322(2) Uani d . 1 . .
I I4 0.13355(5) 0.57536(11) 0.27387(3) 0.0383(3) Uani d . 1 . .
I I5 0.22974(5) 0.77966(10) 0.18788(3) 0.0322(2) Uani d . 1 . .
I I6 0.28052(5) 0.94181(12) 0.29635(3) 0.0393(3) Uani d . 1 . .
I I7 0.41460(4) 0.76745(9) 0.24213(3) 0.0295(2) Uani d . 1 . .
I I8 0.41013(4) 1.27435(10) 0.25040(3) 0.0321(2) Uani d . 1 . .
I I9 0.36487(5) 1.05883(12) 0.14314(3) 0.0414(3) Uani d . 1 . .
I I10 0.46805(5) 0.77270(10) 0.06166(3) 0.0345(3) Uani d . 1 . .
I I11 0.36718(5) 0.96300(11) -0.02372(3) 0.0380(3) Uani d . 1 . .
I I12 0.46384(4) 1.27576(9) 0.04960(3) 0.0305(2) Uani d . 1 . .
I I13 0.27341(4) 1.27657(9) 0.04812(3) 0.0273(2) Uani d . 1 . .
I I14 0.27048(4) 0.77968(10) 0.06092(3) 0.0305(2) Uani d . 1 . .
I I15 0.21673(5) 0.60562(12) -0.04815(3) 0.0411(3) Uani d . 1 . .
I I16 0.08094(4) 0.78033(10) 0.00680(3) 0.0317(2) Uani d . 1 . .
I I17 0.09291(4) 0.27338(10) -0.00052(3) 0.0301(2) Uani d . 1 . .
I I18 0.13539(5) 0.49707(12) 0.10627(3) 0.0401(3) Uani d . 1 . .
N N1 0.1978(6) 1.0576(14) 0.1152(4) 0.044(3) Uani d DU 1 . .
H H1A 0.199 1.1578 0.1216 0.067 Uiso calc R 1 . .
H H1B 0.2257 1.0379 0.1013 0.067 Uiso calc R 1 . .
H H1C 0.2025 0.9982 0.135 0.067 Uiso calc R 1 . .
C C11 0.1423(7) 1.023(2) 0.0951(5) 0.054(4) Uani d DU 1 . .
H H11A 0.1351 1.0974 0.0756 0.065 Uiso calc R 1 . .
H H11B 0.1437 0.9198 0.0845 0.065 Uiso calc R 1 . .
C C12 0.0971(7) 1.029(2) 0.1173(5) 0.061(4) Uani d DU 1 . .
H H12A 0.0981 1.1275 0.13 0.073 Uiso calc R 1 . .
H H12B 0.102 0.9462 0.1352 0.073 Uiso calc R 1 . .
C C13 0.0433(10) 1.011(2) 0.0969(7) 0.072(6) Uani d DU 1 . .
H H13A 0.0449 1.0566 0.0734 0.107 Uiso calc R 1 . .
H H13B 0.0145 1.0633 0.109 0.107 Uiso calc R 1 . .
H H13C 0.0341 0.9026 0.0944 0.107 Uiso calc R 1 . .
N N2 0.2985(7) 0.4987(14) 0.1331(4) 0.048(4) Uani d DU 1 . .
H H2A 0.2951 0.5677 0.1151 0.072 Uiso calc R 1 . .
H H2B 0.2704 0.5133 0.1472 0.072 Uiso calc R 1 . .
H H2C 0.2963 0.4024 0.124 0.072 Uiso calc R 1 . .
C C21 0.3540(7) 0.520(2) 0.1545(5) 0.056(4) Uani d DU 1 . .
H H21A 0.354 0.6184 0.1673 0.068 Uiso calc R 1 . .
H H21B 0.3596 0.4372 0.1722 0.068 Uiso calc R 1 . .
C C22 0.4004(7) 0.518(2) 0.1319(6) 0.058(4) Uani d DU 1 . .
H H22A 0.3956 0.6048 0.1151 0.07 Uiso calc R 1 . .
H H22B 0.3986 0.4227 0.118 0.07 Uiso calc R 1 . .
C C23 0.4562(9) 0.530(2) 0.1520(7) 0.081(7) Uani d DU 1 . .
H H23A 0.4627 0.6354 0.16 0.121 Uiso calc R 1 . .
H H23B 0.485 0.5002 0.1367 0.121 Uiso calc R 1 . .
H H23C 0.4579 0.4619 0.1725 0.121 Uiso calc R 1 . .
N N3 0.4988(6) 1.0211(13) 0.3072(4) 0.040(3) Uani d DU 1 . .
H H3A 0.4827 1.0933 0.2923 0.06 Uiso calc R 1 . .
H H3B 0.5055 0.9354 0.2947 0.06 Uiso calc R 1 . .
H H3C 0.5318 1.0574 0.318 0.06 Uiso calc R 1 . .
C C31 0.4602(8) 0.9833(18) 0.3347(5) 0.052(4) Uani d DU 1 . .
H H31A 0.4253 0.9387 0.3229 0.062 Uiso calc R 1 . .
H H31B 0.4782 0.9055 0.351 0.062 Uiso calc R 1 . .
C C32 0.4461(9) 1.120(2) 0.3555(5) 0.061(5) Uani d DU 1 . .
H H32A 0.4813 1.165 0.3668 0.073 Uiso calc R 1 . .
H H32B 0.428 1.197 0.339 0.073 Uiso calc R 1 . .
C C33 0.4083(9) 1.087(3) 0.3834(5) 0.077(6) Uani d DU 1 . .
H H33A 0.3751 1.0324 0.373 0.115 Uiso calc R 1 . .
H H33B 0.3968 1.1837 0.3937 0.115 Uiso calc R 1 . .
H H33C 0.4282 1.0244 0.402 0.115 Uiso calc R 1 . .
N N4A 0.205(3) 1.007(10) -0.0206(12) 0.033(8) Uani d PDU 0.60(2) A 1
H H4AA 0.2103 0.9098 -0.0284 0.049 Uiso calc PR 0.60(2) A 1
H H4AB 0.1682 1.0196 -0.0172 0.049 Uiso calc PR 0.60(2) A 1
H H4AC 0.2266 1.0219 0.0001 0.049 Uiso calc PR 0.60(2) A 1
C C41A 0.2203(13) 1.115(3) -0.0466(6) 0.042(5) Uani d PDU 0.60(2) A 1
H H41A 0.2614 1.1106 -0.0474 0.05 Uiso calc PR 0.60(2) A 1
H H41B 0.2107 1.2188 -0.039 0.05 Uiso calc PR 0.60(2) A 1
C C42A 0.1927(15) 1.088(3) -0.0827(6) 0.054(6) Uani d PDU 0.60(2) A 1
H H42A 0.1525 1.1137 -0.0828 0.064 Uiso calc PR 0.60(2) A 1
H H42B 0.1951 0.9773 -0.088 0.064 Uiso calc PR 0.60(2) A 1
C C43A 0.216(2) 1.174(4) -0.1115(8) 0.053(8) Uani d PDU 0.60(2) A 1
H H43A 0.2542 1.14 -0.1138 0.079 Uiso calc PR 0.60(2) A 1
H H43B 0.2158 1.2833 -0.1061 0.079 Uiso calc PR 0.60(2) A 1
H H43C 0.1925 1.1553 -0.1338 0.079 Uiso calc PR 0.60(2) A 1
N N4B 0.195(5) 1.002(17) -0.0226(19) 0.041(11) Uani d PDU 0.40(2) A 2
H H4BA 0.1672 1.0606 -0.0146 0.062 Uiso calc PR 0.40(2) A 2
H H4BB 0.2281 1.0253 -0.0103 0.062 Uiso calc PR 0.40(2) A 2
H H4BC 0.1867 0.9016 -0.0194 0.062 Uiso calc PR 0.40(2) A 2
C C41B 0.198(2) 1.032(4) -0.0597(13) 0.051(6) Uani d PDU 0.40(2) A 2
H H41C 0.1592 1.022 -0.0718 0.061 Uiso calc PR 0.40(2) A 2
H H41D 0.2204 0.9499 -0.0691 0.061 Uiso calc PR 0.40(2) A 2
C C42B 0.221(2) 1.180(4) -0.0701(11) 0.051(6) Uani d PDU 0.40(2) A 2
H H42C 0.258 1.1902 -0.0568 0.061 Uiso calc PR 0.40(2) A 2
H H42D 0.1967 1.2602 -0.0609 0.061 Uiso calc PR 0.40(2) A 2
C C43B 0.227(3) 1.223(7) -0.1072(10) 0.053(11) Uani d PDU 0.40(2) A 2
H H43D 0.2674 1.2206 -0.1109 0.079 Uiso calc PR 0.40(2) A 2
H H43E 0.2126 1.3255 -0.112 0.079 Uiso calc PR 0.40(2) A 2
H H43F 0.2071 1.1496 -0.1233 0.079 Uiso calc PR 0.40(2) A 2
N N5A 0.131(3) 1.012(8) 0.2474(12) 0.030(9) Uani d PDU 0.428(19) B 1
H H5AA 0.1619 1.0355 0.2368 0.044 Uiso calc PR 0.428(19) B 1
H H5AB 0.0997 1.0327 0.2322 0.044 Uiso calc PR 0.428(19) B 1
H H5AC 0.131 0.9117 0.2533 0.044 Uiso calc PR 0.428(19) B 1
C C51A 0.1291(19) 1.108(4) 0.2806(9) 0.042(6) Uani d PDU 0.428(19) B 1
H H51A 0.0994 1.1868 0.2762 0.051 Uiso calc PR 0.428(19) B 1
H H51B 0.1653 1.1626 0.2852 0.051 Uiso calc PR 0.428(19) B 1
C C52A 0.118(2) 1.017(4) 0.3138(9) 0.046(6) Uani d PDU 0.428(19) B 1
H H52A 0.1488 0.9429 0.3197 0.055 Uiso calc PR 0.428(19) B 1
H H52B 0.0824 0.961 0.3098 0.055 Uiso calc PR 0.428(19) B 1
C C53A 0.116(3) 1.133(6) 0.3441(13) 0.042(6) Uani d PDU 0.428(19) B 1
H H53A 0.1532 1.1753 0.3505 0.062 Uiso calc PR 0.428(19) B 1
H H53B 0.1027 1.0814 0.3646 0.062 Uiso calc PR 0.428(19) B 1
H H53C 0.0899 1.2156 0.3364 0.062 Uiso calc PR 0.428(19) B 1
N N5B 0.1421(18) 1.017(6) 0.2545(8) 0.027(7) Uani d PDU 0.572(19) B 2
H H5BA 0.1367 1.1036 0.2413 0.04 Uiso calc PR 0.572(19) B 2
H H5BB 0.1327 0.9342 0.2407 0.04 Uiso calc PR 0.572(19) B 2
H H5BC 0.1788 1.0104 0.2632 0.04 Uiso calc PR 0.572(19) B 2
C C51B 0.1057(13) 1.022(3) 0.2850(8) 0.041(5) Uani d PDU 0.572(19) B 2
H H51C 0.1019 0.9176 0.2946 0.049 Uiso calc PR 0.572(19) B 2
H H51D 0.0678 1.0589 0.2763 0.049 Uiso calc PR 0.572(19) B 2
C C52B 0.1316(13) 1.128(3) 0.3143(6) 0.046(5) Uani d PDU 0.572(19) B 2
H H52C 0.1253 1.2362 0.3074 0.055 Uiso calc PR 0.572(19) B 2
H H52D 0.1724 1.11 0.3187 0.055 Uiso calc PR 0.572(19) B 2
C C53B 0.1030(19) 1.092(5) 0.3478(9) 0.042(6) Uani d PDU 0.572(19) B 2
H H53D 0.102 1.1851 0.3622 0.062 Uiso calc PR 0.572(19) B 2
H H53E 0.1241 1.0127 0.3615 0.062 Uiso calc PR 0.572(19) B 2
H H53F 0.0646 1.057 0.3411 0.062 Uiso calc PR 0.572(19) B 2
N N6A 0.357(2) 0.544(7) -0.0025(11) 0.040(9) Uani d PDU 0.54(2) C 1
H H6AA 0.3792 0.4932 0.0144 0.061 Uiso calc PR 0.54(2) C 1
H H6AB 0.3224 0.499 -0.0052 0.061 Uiso calc PR 0.54(2) C 1
H H6AC 0.3533 0.6429 0.0041 0.061 Uiso calc PR 0.54(2) C 1
C C61A 0.3824(16) 0.538(3) -0.0368(10) 0.048(6) Uani d PDU 0.54(2) C 1
H H61A 0.3677 0.6216 -0.0525 0.058 Uiso calc PR 0.54(2) C 1
H H61B 0.4236 0.5479 -0.0326 0.058 Uiso calc PR 0.54(2) C 1
C C62A 0.3674(16) 0.389(3) -0.0531(8) 0.054(6) Uani d PDU 0.54(2) C 1
H H62A 0.3286 0.3657 -0.048 0.065 Uiso calc PR 0.54(2) C 1
H H62B 0.3919 0.3113 -0.0404 0.065 Uiso calc PR 0.54(2) C 1
C C63A 0.370(2) 0.364(5) -0.0912(9) 0.064(10) Uani d PDU 0.54(2) C 1
H H63A 0.3665 0.4628 -0.1035 0.095 Uiso calc PR 0.54(2) C 1
H H63B 0.3394 0.297 -0.1004 0.095 Uiso calc PR 0.54(2) C 1
H H63C 0.406 0.3173 -0.095 0.095 Uiso calc PR 0.54(2) C 1
N N6B 0.369(3) 0.554(9) 0.0024(14) 0.043(10) Uani d PDU 0.46(2) C 2
H H6BA 0.3519 0.6429 -0.0045 0.065 Uiso calc PR 0.46(2) C 2
H H6BB 0.4065 0.5725 0.0086 0.065 Uiso calc PR 0.46(2) C 2
H H6BC 0.3537 0.515 0.0213 0.065 Uiso calc PR 0.46(2) C 2
C C61B 0.3632(18) 0.442(4) -0.0274(10) 0.049(6) Uani d PDU 0.46(2) C 2
H H61C 0.3837 0.3472 -0.0201 0.059 Uiso calc PR 0.46(2) C 2
H H61D 0.3231 0.4158 -0.0327 0.059 Uiso calc PR 0.46(2) C 2
C C62B 0.385(2) 0.502(4) -0.0597(9) 0.053(6) Uani d PDU 0.46(2) C 2
H H62C 0.3615 0.5928 -0.0664 0.064 Uiso calc PR 0.46(2) C 2
H H62D 0.4227 0.5405 -0.052 0.064 Uiso calc PR 0.46(2) C 2
C C63B 0.390(2) 0.419(6) -0.0929(11) 0.060(10) Uani d PDU 0.46(2) C 2
H H63D 0.3809 0.3108 -0.0897 0.09 Uiso calc PR 0.46(2) C 2
H H63E 0.4281 0.4286 -0.0994 0.09 Uiso calc PR 0.46(2) C 2
H H63F 0.3635 0.4624 -0.1117 0.09 Uiso calc PR 0.46(2) C 2
N N7 -0.0026(6) 0.4752(14) 0.0568(4) 0.045(4) Uani d DU 1 . .
H H7A -0.0137 0.5628 0.0452 0.067 Uiso calc R 1 . .
H H7B -0.0045 0.3961 0.0411 0.067 Uiso calc R 1 . .
H H7C 0.0333 0.4859 0.0667 0.067 Uiso calc R 1 . .
C C71 -0.0403(9) 0.4433(18) 0.0853(5) 0.056(5) Uani d DU 1 . .
H H71A -0.0772 0.4071 0.0745 0.068 Uiso calc R 1 . .
H H71B -0.0236 0.3626 0.1013 0.068 Uiso calc R 1 . .
C C72 -0.0473(9) 0.585(2) 0.1055(5) 0.064(5) Uani d DU 1 . .
H H72A -0.0106 0.6174 0.1175 0.077 Uiso calc R 1 . .
H H72B -0.0612 0.6679 0.0891 0.077 Uiso calc R 1 . .
C C73 -0.0873(12) 0.561(3) 0.1322(7) 0.101(8) Uani d DU 1 . .
H H73A -0.1234 0.5278 0.1203 0.151 Uiso calc R 1 . .
H H73B -0.0922 0.6562 0.1449 0.151 Uiso calc R 1 . .
H H73C -0.0727 0.4817 0.1489 0.151 Uiso calc R 1 . .
N N8 0.2967(7) 0.5414(14) 0.2697(4) 0.048(4) Uani d DU 1 . .
H H8A 0.2697 0.4814 0.2582 0.071 Uiso calc R 1 . .
H H8B 0.3305 0.5186 0.2621 0.071 Uiso calc R 1 . .
H H8C 0.2884 0.6414 0.2651 0.071 Uiso calc R 1 . .
C C81 0.2988(14) 0.513(3) 0.3089(5) 0.112(8) Uani d DU 1 . .
H H81A 0.3383 0.5187 0.3194 0.134 Uiso calc R 1 . .
H H81B 0.2778 0.595 0.3198 0.134 Uiso calc R 1 . .
C C82 0.2755(13) 0.364(3) 0.3177(5) 0.111(8) Uani d DU 1 . .
H H82A 0.2993 0.2827 0.3092 0.133 Uiso calc R 1 . .
H H82B 0.2377 0.3541 0.3048 0.133 Uiso calc R 1 . .
C C83 0.2709(10) 0.341(2) 0.3561(5) 0.076(6) Uani d DU 1 . .
H H83A 0.3076 0.3566 0.3694 0.114 Uiso calc R 1 . .
H H83B 0.2581 0.2363 0.3601 0.114 Uiso calc R 1 . .
H H83C 0.2439 0.4136 0.3643 0.114 Uiso calc R 1 . .

loop_
_atom_site_aniso_label
_atom_site_aniso_U_11
_atom_site_aniso_U_22
_atom_site_aniso_U_33
_atom_site_aniso_U_12
_atom_site_aniso_U_13
_atom_site_aniso_U_23
Pb1 0.0200(3) 0.0212(3) 0.0224(3) 0.0004(2) 0.0058(3) -0.0010(2)
Pb2 0.0193(4) 0.0224(3) 0.0251(3) 0.0001(2) 0.0022(3) -0.0013(2)
Pb3 0.0200(3) 0.0208(3) 0.0230(3) 0.0001(2) 0.0054(3) -0.0003(2)
Pb4 0.0196(4) 0.0252(3) 0.0240(3) -0.0013(2) 0.0018(3) -0.0030(2)
Pb5 0.0263(5) 0.0229(4) 0.0328(5) 0 0.0147(4) 0
Pb6 0.0262(5) 0.0230(4) 0.0348(5) 0.0017(3) 0.0140(4) 0.0025(3)
I1 0.0245(6) 0.0246(5) 0.0328(6) 0.0049(4) 0.0034(5) 0.0004(4)
I2 0.0290(6) 0.0247(5) 0.0351(6) 0.0048(4) 0.0060(5) 0.0049(4)
I3 0.0270(6) 0.0246(5) 0.0465(7) -0.0065(4) 0.0112(5) -0.0087(4)
I4 0.0446(8) 0.0479(6) 0.0224(6) 0.0058(5) 0.0039(5) -0.0004(4)
I5 0.0329(7) 0.0304(5) 0.0335(6) -0.0141(4) 0.0044(5) -0.0044(4)
I6 0.0375(7) 0.0549(7) 0.0270(6) 0.0043(5) 0.0106(5) -0.0021(4)
I7 0.0217(6) 0.0235(5) 0.0437(6) 0.0020(4) 0.0044(5) 0.0005(4)
I8 0.0276(6) 0.0246(5) 0.0427(6) -0.0029(4) -0.0037(5) -0.0016(4)
I9 0.0376(8) 0.0671(7) 0.0195(6) -0.0093(5) 0.0030(5) -0.0017(5)
I10 0.0304(7) 0.0289(5) 0.0449(7) 0.0086(4) 0.0067(5) 0.0130(4)
I11 0.0461(8) 0.0443(6) 0.0240(6) 0.0021(5) 0.0054(5) -0.0001(4)
I12 0.0269(6) 0.0227(5) 0.0434(6) -0.0049(4) 0.0104(5) -0.0053(4)
I13 0.0249(6) 0.0253(5) 0.0316(6) 0.0050(4) 0.0024(5) 0.0004(4)
I14 0.0308(6) 0.0287(5) 0.0325(6) -0.0126(4) 0.0049(5) -0.0034(4)
I15 0.0408(7) 0.0562(6) 0.0281(6) -0.0008(5) 0.0130(5) -0.0068(5)
I16 0.0244(6) 0.0272(5) 0.0431(6) 0.0028(4) 0.0012(5) -0.0043(4)
I17 0.0249(6) 0.0250(5) 0.0399(6) -0.0020(4) -0.0001(5) -0.0066(4)
I18 0.0350(8) 0.0652(7) 0.0201(6) -0.0095(5) 0.0028(5) -0.0025(4)
N1 0.066(8) 0.042(8) 0.028(8) 0.002(7) 0.017(7) -0.002(6)
C11 0.064(9) 0.059(9) 0.039(10) 0.019(8) 0.011(6) -0.014(7)
C12 0.066(9) 0.081(11) 0.038(11) 0.003(9) 0.013(7) 0.007(8)
C13 0.063(9) 0.068(12) 0.083(17) 0.005(11) 0.004(10) 0.008(11)
N2 0.062(8) 0.050(8) 0.035(9) -0.013(7) 0.016(7) -0.016(6)
C21 0.051(9) 0.063(10) 0.056(11) 0.012(8) 0.014(6) -0.007(8)
C22 0.062(9) 0.066(10) 0.049(11) 0.000(9) 0.018(7) -0.007(8)
C23 0.050(9) 0.098(15) 0.096(19) 0.021(12) 0.014(10) -0.003(13)
N3 0.049(11) 0.040(7) 0.031(8) 0.008(6) -0.005(6) -0.011(5)
C31 0.042(11) 0.076(10) 0.036(10) 0.009(8) -0.004(7) -0.009(7)
C32 0.052(12) 0.091(11) 0.040(10) 0.017(9) 0.004(8) -0.014(7)
C33 0.040(13) 0.147(18) 0.042(12) 0.017(12) 0.002(8) -0.011(11)
N4A 0.02(2) 0.030(12) 0.044(10) 0.003(14) -0.002(13) 0.004(10)
C41A 0.050(14) 0.036(11) 0.038(9) -0.005(9) 0.001(9) 0.002(7)
C42A 0.062(14) 0.053(12) 0.043(9) -0.014(10) -0.007(10) 0.006(9)
C43A 0.07(2) 0.05(2) 0.034(11) -0.017(15) 0.004(14) -0.009(12)
N4B 0.04(3) 0.032(17) 0.046(12) -0.008(19) -0.008(18) 0.002(14)
C41B 0.056(15) 0.048(12) 0.044(10) -0.007(11) -0.011(12) 0.000(10)
C42B 0.058(15) 0.056(12) 0.038(11) -0.009(11) -0.006(12) 0.007(10)
C43B 0.07(3) 0.06(3) 0.026(14) -0.03(2) -0.010(19) -0.013(16)
N5A 0.01(2) 0.039(15) 0.033(12) 0.015(16) -0.006(16) 0.003(12)
C51A 0.034(13) 0.059(13) 0.032(9) -0.002(11) -0.006(11) -0.004(9)
C52A 0.036(13) 0.063(13) 0.040(10) -0.011(11) 0.009(11) -0.007(9)
C53A 0.022(16) 0.063(16) 0.041(8) 0.002(11) 0.012(9) -0.007(10)
N5B 0.011(17) 0.042(12) 0.026(12) -0.011(12) -0.003(12) 0.010(11)
C51B 0.031(12) 0.056(12) 0.037(9) -0.010(10) 0.012(9) -0.001(9)
C52B 0.040(12) 0.062(12) 0.038(10) -0.007(10) 0.010(9) -0.004(9)
C53B 0.022(16) 0.063(16) 0.041(8) 0.002(11) 0.012(9) -0.007(10)
N6A 0.04(2) 0.029(13) 0.055(15) -0.017(15) 0.005(15) 0.009(11)
C61A 0.042(13) 0.046(11) 0.058(12) -0.013(10) 0.009(12) 0.005(9)
C62A 0.048(14) 0.050(11) 0.063(12) 0.001(11) -0.001(13) -0.004(9)
C63A 0.08(3) 0.05(2) 0.057(12) -0.012(18) -0.006(19) 0.005(13)
N6B 0.03(2) 0.045(17) 0.056(14) 0.002(18) -0.010(17) 0.000(11)
C61B 0.039(14) 0.042(12) 0.063(12) -0.014(11) -0.005(12) -0.002(9)
C62B 0.048(14) 0.048(13) 0.063(12) -0.006(11) 0.004(13) -0.005(10)
C63B 0.06(2) 0.06(2) 0.060(14) 0.003(18) -0.009(17) -0.008(14)
N7 0.044(11) 0.046(8) 0.042(9) 0.005(6) -0.006(6) -0.010(6)
C71 0.073(13) 0.061(9) 0.035(10) -0.012(9) 0.002(8) -0.018(7)
C72 0.072(13) 0.066(10) 0.054(11) -0.001(9) 0.010(9) -0.021(8)
C73 0.09(2) 0.14(2) 0.072(17) 0.018(15) 0.033(13) -0.018(13)
N8 0.043(10) 0.038(7) 0.064(9) -0.014(6) 0.014(9) -0.013(6)
C81 0.124(19) 0.137(15) 0.075(10) 0.003(14) 0.011(14) 0.029(12)
C82 0.128(19) 0.137(15) 0.070(11) 0.013(14) 0.026(14) 0.038(11)
C83 0.087(18) 0.088(13) 0.054(11) 0.015(12) 0.013(12) -0.003(9)

loop_
_atom_type_symbol
_atom_type_description
_atom_type_scat_dispersion_real
_atom_type_scat_dispersion_imag
_atom_type_scat_source
C C 0.0033 0.0016 'International Tables Vol C Tables 4.2.6.8 and 6.1.1.4'
H H 0 0 'International Tables Vol C Tables 4.2.6.8 and 6.1.1.4'
N N 0.0061 0.0033 'International Tables Vol C Tables 4.2.6.8 and 6.1.1.4'
I I -0.4742 1.8119 'International Tables Vol C Tables 4.2.6.8 and 6.1.1.4'
Pb Pb -3.3944 10.1111 'International Tables Vol C Tables 4.2.6.8 and 6.1.1.4'

loop_
_geom_angle_atom_site_label_1
_geom_angle_atom_site_label_2
_geom_angle_atom_site_label_3
_geom_angle_site_symmetry_1
_geom_angle_site_symmetry_3
_geom_angle
I3 Pb1 I4 . . 86.58(3)
I3 Pb1 I2 . . 88.92(5)
I4 Pb1 I2 . . 81.54(3)
I3 Pb1 I18 . . 96.41(3)
I4 Pb1 I18 . . 174.93(4)
I2 Pb1 I18 . . 102.57(3)
I3 Pb1 I5 . . 174.88(3)
I4 Pb1 I5 . . 90.30(3)
I2 Pb1 I5 . . 94.64(4)
I18 Pb1 I5 . . 86.42(3)
I3 Pb1 I1 . . 90.17(4)
I4 Pb1 I1 . . 89.33(3)
I2 Pb1 I1 . . 170.87(3)
I18 Pb1 I1 . . 86.56(3)
I5 Pb1 I1 . . 85.73(4)
I7 Pb2 I6 . . 88.69(3)
I7 Pb2 I8 . . 93.25(5)
I6 Pb2 I8 . . 99.92(3)
I7 Pb2 I5 . . 94.80(4)
I6 Pb2 I5 . . 86.72(3)
I8 Pb2 I5 . . 169.69(3)
I7 Pb2 I9 . . 91.63(3)
I6 Pb2 I9 . . 171.33(4)
I8 Pb2 I9 . . 88.72(3)
I5 Pb2 I9 . . 84.62(3)
I7 Pb2 I1 . 1_565 175.05(3)
I6 Pb2 I1 . 1_565 94.06(3)
I8 Pb2 I1 . 1_565 90.34(4)
I5 Pb2 I1 . 1_565 81.27(4)
I9 Pb2 I1 . 1_565 85.03(3)
I10 Pb3 I12 . . 88.10(5)
I10 Pb3 I9 . . 99.00(3)
I12 Pb3 I9 . . 98.88(3)
I10 Pb3 I11 . . 82.06(3)
I12 Pb3 I11 . . 86.82(3)
I9 Pb3 I11 . . 174.22(4)
I10 Pb3 I14 . . 95.48(4)
I12 Pb3 I14 . . 172.79(3)
I9 Pb3 I14 . . 86.76(3)
I11 Pb3 I14 . . 87.48(3)
I10 Pb3 I13 . . 173.25(3)
I12 Pb3 I13 . . 90.42(4)
I9 Pb3 I13 . . 87.73(3)
I11 Pb3 I13 . . 91.28(3)
I14 Pb3 I13 . . 85.30(4)
I16 Pb4 I15 . . 90.07(4)
I16 Pb4 I17 . . 93.62(5)
I15 Pb4 I17 . . 98.28(3)
I16 Pb4 I18 . . 91.48(3)
I15 Pb4 I18 . . 172.51(4)
I17 Pb4 I18 . . 88.94(3)
I16 Pb4 I14 . . 96.72(4)
I15 Pb4 I14 . . 87.89(3)
I17 Pb4 I14 . . 167.96(3)
I18 Pb4 I14 . . 84.65(3)
I16 Pb4 I13 . 1_545 175.71(3)
I15 Pb4 I13 . 1_545 93.57(3)
I17 Pb4 I13 . 1_545 88.10(4)
I18 Pb4 I13 . 1_545 84.62(3)
I14 Pb4 I13 . 1_545 81.17(4)
I2 Pb5 I2 2 . 96.26(5)
I2 Pb5 I3 2 2 87.43(4)
I2 Pb5 I3 . 2 175.76(3)
I2 Pb5 I3 2 . 175.76(3)
I2 Pb5 I3 . . 87.43(4)
I3 Pb5 I3 2 . 88.95(5)
I2 Pb5 I4 2 2 80.64(3)
I2 Pb5 I4 . 2 94.19(3)
I3 Pb5 I4 2 2 84.34(3)
I3 Pb5 I4 . 2 101.21(3)
I2 Pb5 I4 2 . 94.19(3)
I2 Pb5 I4 . . 80.64(3)
I3 Pb5 I4 2 . 101.21(3)
I3 Pb5 I4 . . 84.34(3)
I4 Pb5 I4 2 . 172.30(4)
I10 Pb6 I10 . 3_675 180.00(3)
I10 Pb6 I12 . . 86.59(4)
I10 Pb6 I12 3_675 . 93.41(4)
I10 Pb6 I12 . 3_675 93.41(4)
I10 Pb6 I12 3_675 3_675 86.59(4)
I12 Pb6 I12 . 3_675 180.00(3)
I10 Pb6 I11 . . 80.90(3)
I10 Pb6 I11 3_675 . 99.10(3)
I12 Pb6 I11 . . 85.59(3)
I12 Pb6 I11 3_675 . 94.41(3)
I10 Pb6 I11 . 3_675 99.10(3)
I10 Pb6 I11 3_675 3_675 80.90(3)
I12 Pb6 I11 . 3_675 94.41(3)
I12 Pb6 I11 3_675 3_675 85.59(3)
I11 Pb6 I11 . 3_675 180
Pb1 I1 Pb2 . 1_545 171.24(4)
Pb1 I2 Pb5 . . 77.36(3)
Pb1 I3 Pb5 . . 77.86(4)
Pb1 I4 Pb5 . . 77.12(3)
Pb1 I5 Pb2 . . 153.08(4)
Pb3 I9 Pb2 . . 162.51(4)
Pb3 I10 Pb6 . . 77.69(3)
Pb3 I11 Pb6 . . 77.00(3)
Pb3 I12 Pb6 . . 77.37(4)
Pb3 I13 Pb4 . 1_565 171.91(4)
Pb3 I14 Pb4 . . 154.23(4)
Pb1 I18 Pb4 . . 162.42(4)
C11 N1 H1A . . 109.5
C11 N1 H1B . . 109.5
H1A N1 H1B . . 109.5
C11 N1 H1C . . 109.5
H1A N1 H1C . . 109.5
H1B N1 H1C . . 109.5
C12 C11 N1 . . 112.3(16)
C12 C11 H11A . . 109.2
N1 C11 H11A . . 109.2
C12 C11 H11B . . 109.2
N1 C11 H11B . . 109.2
H11A C11 H11B . . 107.9
C11 C12 C13 . . 111.6(19)
C11 C12 H12A . . 109.3
C13 C12 H12A . . 109.3
C11 C12 H12B . . 109.3
C13 C12 H12B . . 109.3
H12A C12 H12B . . 108
C12 C13 H13A . . 109.5
C12 C13 H13B . . 109.5
H13A C13 H13B . . 109.5
C12 C13 H13C . . 109.5
H13A C13 H13C . . 109.5
H13B C13 H13C . . 109.5
C21 N2 H2A . . 109.5
C21 N2 H2B . . 109.5
H2A N2 H2B . . 109.5
C21 N2 H2C . . 109.5
H2A N2 H2C . . 109.5
H2B N2 H2C . . 109.5
C22 C21 N2 . . 111.5(17)
C22 C21 H21A . . 109.3
N2 C21 H21A . . 109.3
C22 C21 H21B . . 109.3
N2 C21 H21B . . 109.3
H21A C21 H21B . . 108
C21 C22 C23 . . 113.5(19)
C21 C22 H22A . . 108.9
C23 C22 H22A . . 108.9
C21 C22 H22B . . 108.9
C23 C22 H22B . . 108.9
H22A C22 H22B . . 107.7
C22 C23 H23A . . 109.5
C22 C23 H23B . . 109.5
H23A C23 H23B . . 109.5
C22 C23 H23C . . 109.5
H23A C23 H23C . . 109.5
H23B C23 H23C . . 109.5
C31 N3 H3A . . 109.5
C31 N3 H3B . . 109.5
H3A N3 H3B . . 109.5
C31 N3 H3C . . 109.5
H3A N3 H3C . . 109.5
H3B N3 H3C . . 109.5
C32 C31 N3 . . 112.4(14)
C32 C31 H31A . . 109.1
N3 C31 H31A . . 109.1
C32 C31 H31B . . 109.1
N3 C31 H31B . . 109.1
H31A C31 H31B . . 107.9
C33 C32 C31 . . 114.2(18)
C33 C32 H32A . . 108.7
C31 C32 H32A . . 108.7
C33 C32 H32B . . 108.7
C31 C32 H32B . . 108.7
H32A C32 H32B . . 107.6
C32 C33 H33A . . 109.5
C32 C33 H33B . . 109.5
H33A C33 H33B . . 109.5
C32 C33 H33C . . 109.5
H33A C33 H33C . . 109.5
H33B C33 H33C . . 109.5
N4A C41A C42A . . 114(4)
N4A C41A H41A . . 108.7
C42A C41A H41A . . 108.7
N4A C41A H41B . . 108.7
C42A C41A H41B . . 108.7
H41A C41A H41B . . 107.6
C41A C42A C43A . . 116(3)
C41A C42A H42A . . 108.3
C43A C42A H42A . . 108.3
C41A C42A H42B . . 108.3
C43A C42A H42B . . 108.3
H42A C42A H42B . . 107.4
C41B N4B H4BA . . 109.5
C41B N4B H4BB . . 109.5
H4BA N4B H4BB . . 109.5
C41B N4B H4BC . . 109.5
H4BA N4B H4BC . . 109.5
H4BB N4B H4BC . . 109.5
N4B C41B C42B . . 118(7)
N4B C41B H41C . . 107.7
C42B C41B H41C . . 107.7
N4B C41B H41D . . 107.7
C42B C41B H41D . . 107.7
H41C C41B H41D . . 107.1
C41B C42B C43B . . 124(4)
C41B C42B H42C . . 106.4
C43B C42B H42C . . 106.4
C41B C42B H42D . . 106.4
C43B C42B H42D . . 106.4
H42C C42B H42D . . 106.5
C42B C43B H43D . . 109.5
C42B C43B H43E . . 109.5
H43D C43B H43E . . 109.5
C42B C43B H43F . . 109.5
H43D C43B H43F . . 109.5
H43E C43B H43F . . 109.5
N5A C51A C52A . . 114(4)
N5A C51A H51A . . 108.6
C52A C51A H51A . . 108.6
N5A C51A H51B . . 108.6
C52A C51A H51B . . 108.6
H51A C51A H51B . . 107.6
C51A C52A C53A . . 107(3)
C51A C52A H52A . . 110.3
C53A C52A H52A . . 110.3
C51A C52A H52B . . 110.3
C53A C52A H52B . . 110.3
H52A C52A H52B . . 108.5
C51B N5B H5BA . . 109.5
C51B N5B H5BB . . 109.5
H5BA N5B H5BB . . 109.5
C51B N5B H5BC . . 109.5
H5BA N5B H5BC . . 109.5
H5BB N5B H5BC . . 109.5
N5B C51B C52B . . 110(3)
N5B C51B H51C . . 109.6
C52B C51B H51C . . 109.6
N5B C51B H51D . . 109.6
C52B C51B H51D . . 109.6
H51C C51B H51D . . 108.1
C51B C52B C53B . . 107(3)
C51B C52B H52C . . 110.3
C53B C52B H52C . . 110.3
C51B C52B H52D . . 110.3
C53B C52B H52D . . 110.3
H52C C52B H52D . . 108.5
C52B C53B H53D . . 109.5
C52B C53B H53E . . 109.5
H53D C53B H53E . . 109.5
C52B C53B H53F . . 109.5
H53D C53B H53F . . 109.5
H53E C53B H53F . . 109.5
C62A C61A N6A . . 107(3)
C62A C61A H61A . . 110.3
N6A C61A H61A . . 110.3
C62A C61A H61B . . 110.3
N6A C61A H61B . . 110.3
H61A C61A H61B . . 108.5
C61A C62A C63A . . 121(3)
C61A C62A H62A . . 107.2
C63A C62A H62A . . 107.2
C61A C62A H62B . . 107.2
C63A C62A H62B . . 107.2
H62A C62A H62B . . 106.8
C61B N6B H6BA . . 109.5
C61B N6B H6BB . . 109.5
H6BA N6B H6BB . . 109.5
C61B N6B H6BC . . 109.5
H6BA N6B H6BC . . 109.5
H6BB N6B H6BC . . 109.5
C62B C61B N6B . . 112(4)
C62B C61B H61C . . 109.1
N6B C61B H61C . . 109.1
C62B C61B H61D . . 109.1
N6B C61B H61D . . 109.1
H61C C61B H61D . . 107.9
C63B C62B C61B . . 127(4)
C63B C62B H62C . . 105.5
C61B C62B H62C . . 105.5
C63B C62B H62D . . 105.5
C61B C62B H62D . . 105.5
H62C C62B H62D . . 106.1
C62B C63B H63D . . 109.5
C62B C63B H63E . . 109.5
H63D C63B H63E . . 109.5
C62B C63B H63F . . 109.5
H63D C63B H63F . . 109.5
H63E C63B H63F . . 109.5
C71 N7 H7A . . 109.5
C71 N7 H7B . . 109.5
H7A N7 H7B . . 109.5
C71 N7 H7C . . 109.5
H7A N7 H7C . . 109.5
H7B N7 H7C . . 109.5
C72 C71 N7 . . 109.0(14)
C72 C71 H71A . . 109.9
N7 C71 H71A . . 109.9
C72 C71 H71B . . 109.9
N7 C71 H71B . . 109.9
H71A C71 H71B . . 108.3
C73 C72 C71 . . 110.4(17)
C73 C72 H72A . . 109.6
C71 C72 H72A . . 109.6
C73 C72 H72B . . 109.6
C71 C72 H72B . . 109.6
H72A C72 H72B . . 108.1
C72 C73 H73A . . 109.5
C72 C73 H73B . . 109.5
H73A C73 H73B . . 109.5
C72 C73 H73C . . 109.5
H73A C73 H73C . . 109.5
H73B C73 H73C . . 109.5
C81 N8 H8A . . 109.5
C81 N8 H8B . . 109.5
H8A N8 H8B . . 109.5
C81 N8 H8C . . 109.5
H8A N8 H8C . . 109.5
H8B N8 H8C . . 109.5
C82 C81 N8 . . 113.2(16)
C82 C81 H81A . . 108.9
N8 C81 H81A . . 108.9
C82 C81 H81B . . 108.9
N8 C81 H81B . . 108.9
H81A C81 H81B . . 107.8
C81 C82 C83 . . 114.4(18)
C81 C82 H82A . . 108.7
C83 C82 H82A . . 108.7
C81 C82 H82B . . 108.7
C83 C82 H82B . . 108.7
H82A C82 H82B . . 107.6
C82 C83 H83A . . 109.5
C82 C83 H83B . . 109.5
H83A C83 H83B . . 109.5
C82 C83 H83C . . 109.5
H83A C83 H83C . . 109.5
H83B C83 H83C . . 109.5

loop_
_geom_bond_atom_site_label_1
_geom_bond_atom_site_label_2
_geom_bond_site_symmetry_2
_geom_bond_distance
_geom_bond_publ_flag
Pb1 I1 . 3.2345(14) y
Pb1 I2 . 3.2106(14) y
Pb1 I3 . 3.1546(14) y
Pb1 I4 . 3.1943(12) y
Pb1 I5 . 3.2221(14) y
Pb1 I18 . 3.2197(13) y
Pb2 I1 1_565 3.4415(14) y
Pb2 I5 . 3.3462(14) y
Pb2 I6 . 3.0753(12) y
Pb2 I7 . 3.0341(14) y
Pb2 I8 . 3.0886(15) y
Pb2 I9 . 3.3741(13) y
Pb3 I9 . 3.1977(13) y
Pb3 I10 . 3.1781(14) y
Pb3 I11 . 3.2098(13) y
Pb3 I12 . 3.1899(14) y
Pb3 I13 . 3.2394(14) y
Pb3 I14 . 3.2225(14) y
Pb4 I13 1_545 3.4333(14) y
Pb4 I14 . 3.3796(13) y
Pb4 I15 . 3.0699(12) y
Pb4 I16 . 3.0351(14) y
Pb4 I17 . 3.0788(15) y
Pb4 I18 . 3.3779(13) y
Pb5 I2 . 3.2154(13) y
Pb5 I3 . 3.2359(14) y
Pb5 I4 . 3.2486(14) y
Pb6 I10 . 3.2234(12) y
Pb6 I11 . 3.2397(14) y
Pb6 I12 . 3.2335(14) y
I1 Pb2 1_545 3.4415(14) ?
I13 Pb4 1_565 3.4333(14) ?
N1 C11 . 1.498(13) ?
N1 H1A . 0.91 ?
N1 H1B . 0.91 ?
N1 H1C . 0.91 ?
C11 C12 . 1.439(18) ?
C11 H11A . 0.99 ?
C11 H11B . 0.99 ?
C12 C13 . 1.445(19) ?
C12 H12A . 0.99 ?
C12 H12B . 0.99 ?
C13 H13A . 0.98 ?
C13 H13B . 0.98 ?
C13 H13C . 0.98 ?
N2 C21 . 1.500(13) ?
N2 H2A . 0.91 ?
N2 H2B . 0.91 ?
N2 H2C . 0.91 ?
C21 C22 . 1.470(19) ?
C21 H21A . 0.99 ?
C21 H21B . 0.99 ?
C22 C23 . 1.476(19) ?
C22 H22A . 0.99 ?
C22 H22B . 0.99 ?
C23 H23A . 0.98 ?
C23 H23B . 0.98 ?
C23 H23C . 0.98 ?
N3 C31 . 1.499(12) ?
N3 H3A . 0.91 ?
N3 H3B . 0.91 ?
N3 H3C . 0.91 ?
C31 C32 . 1.491(17) ?
C31 H31A . 0.99 ?
C31 H31B . 0.99 ?
C32 C33 . 1.490(17) ?
C32 H32A . 0.99 ?
C32 H32B . 0.99 ?
C33 H33A . 0.98 ?
C33 H33B . 0.98 ?
C33 H33C . 0.98 ?
N4A C41A . 1.44(4) ?
N4A H4AA . 0.91 ?
N4A H4AB . 0.91 ?
N4A H4AC . 0.91 ?
C41A C42A . 1.479(19) ?
C41A H41A . 0.99 ?
C41A H41B . 0.99 ?
C42A C43A . 1.482(19) ?
C42A H42A . 0.99 ?
C42A H42B . 0.99 ?
C43A H43A . 0.98 ?
C43A H43B . 0.98 ?
C43A H43C . 0.98 ?
N4B C41B . 1.44(4) ?
N4B H4BA . 0.91 ?
N4B H4BB . 0.91 ?
N4B H4BC . 0.91 ?
C41B C42B . 1.482(19) ?
C41B H41C . 0.99 ?
C41B H41D . 0.99 ?
C42B C43B . 1.482(19) ?
C42B H42C . 0.99 ?
C42B H42D . 0.99 ?
C43B H43D . 0.98 ?
C43B H43E . 0.98 ?
C43B H43F . 0.98 ?
N5A C51A . 1.52(3) ?
N5A H5AA . 0.91 ?
N5A H5AB . 0.91 ?
N5A H5AC . 0.91 ?
C51A C52A . 1.54(2) ?
C51A H51A . 0.99 ?
C51A H51B . 0.99 ?
C52A C53A . 1.54(2) ?
C52A H52A . 0.99 ?
C52A H52B . 0.99 ?
C53A H53A . 0.98 ?
C53A H53B . 0.98 ?
C53A H53C . 0.98 ?
N5B C51B . 1.52(3) ?
N5B H5BA . 0.91 ?
N5B H5BB . 0.91 ?
N5B H5BC . 0.91 ?
C51B C52B . 1.535(19) ?
C51B H51C . 0.99 ?
C51B H51D . 0.99 ?
C52B C53B . 1.536(19) ?
C52B H52C . 0.99 ?
C52B H52D . 0.99 ?
C53B H53D . 0.98 ?
C53B H53E . 0.98 ?
C53B H53F . 0.98 ?
N6A C61A . 1.49(4) ?
N6A H6AA . 0.91 ?
N6A H6AB . 0.91 ?
N6A H6AC . 0.91 ?
C61A C62A . 1.470(19) ?
C61A H61A . 0.99 ?
C61A H61B . 0.99 ?
C62A C63A . 1.471(19) ?
C62A H62A . 0.99 ?
C62A H62B . 0.99 ?
C63A H63A . 0.98 ?
C63A H63B . 0.98 ?
C63A H63C . 0.98 ?
N6B C61B . 1.49(4) ?
N6B H6BA . 0.91 ?
N6B H6BB . 0.91 ?
N6B H6BC . 0.91 ?
C61B C62B . 1.471(19) ?
C61B H61C . 0.99 ?
C61B H61D . 0.99 ?
C62B C63B . 1.471(19) ?
C62B H62C . 0.99 ?
C62B H62D . 0.99 ?
C63B H63D . 0.98 ?
C63B H63E . 0.98 ?
C63B H63F . 0.98 ?
N7 C71 . 1.505(12) ?
N7 H7A . 0.91 ?
N7 H7B . 0.91 ?
N7 H7C . 0.91 ?
C71 C72 . 1.480(17) ?
C71 H71A . 0.99 ?
C71 H71B . 0.99 ?
C72 C73 . 1.479(18) ?
C72 H72A . 0.99 ?
C72 H72B . 0.99 ?
C73 H73A . 0.98 ?
C73 H73B . 0.98 ?
C73 H73C . 0.98 ?
N8 C81 . 1.506(13) ?
N8 H8A . 0.91 ?
N8 H8B . 0.91 ?
N8 H8C . 0.91 ?
C81 C82 . 1.469(10) ?
C81 H81A . 0.99 ?
C81 H81B . 0.99 ?
C82 C83 . 1.490(10) ?
C82 H82A . 0.99 ?
C82 H82B . 0.99 ?
C83 H83A . 0.98 ?
C83 H83B . 0.98 ?
C83 H83C . 0.98 ?

loop_
_geom_hbond_atom_site_label_D
_geom_hbond_atom_site_label_H
_geom_hbond_atom_site_label_A
_geom_hbond_site_symmetry_A
_geom_hbond_distance_DH
_geom_hbond_distance_HA
_geom_hbond_distance_DA
_geom_hbond_angle_DHA
N1 H1A I1 1_565 0.91 3.20 3.795(13) 125
N1 H1B I14 . 0.91 2.99 3.732(13) 140
N1 H1B I13 . 0.91 3.20 3.793(13) 125
N1 H1C I5 . 0.91 2.80 3.701(13) 169
N2 H2A I14 . 0.91 2.79 3.694(15) 173
N2 H2B I5 . 0.91 3.01 3.713(14) 135
N2 H2B I1 . 0.91 3.14 3.768(15) 128
N2 H2C I13 1_545 0.91 3.08 3.765(13) 133
N3 H3A I8 . 0.91 2.74 3.631(14) 166
N3 H3B I7 2_655 0.91 2.89 3.678(12) 146
N3 H3B I7 . 0.91 3.17 3.759(14) 125
N3 H3C I9 2_655 0.91 2.76 3.623(16) 160
N4A H4AA I15 . 0.91 2.78 3.68(10) 174
N4A H4AB I17 1_565 0.91 2.97 3.70(8) 138
N4A H4AB I16 . 0.91 3.16 3.80(5) 130
N4A H4AC I13 . 0.91 3.02 3.77(8) 141
N4A H4AC I14 . 0.91 3.23 3.88(4) 130
N4B H4BA I17 1_565 0.91 2.67 3.56(14) 168
N4B H4BB I13 . 0.91 3.24 3.94(13) 136
N4B H4BC I15 . 0.91 2.93 3.66(16) 138
N4B H4BC I16 . 0.91 3.01 3.61(9) 125
N5A H5AA I1 1_565 0.91 3.04 3.83(7) 146
N5A H5AB I3 1_565 0.91 2.94 3.69(7) 142
N5A H5AB I2 . 0.91 2.93 3.52(6) 123
N5A H5AC I4 . 0.91 3.05 3.96(7) 179
N5B H5BA I1 1_565 0.91 3.16 3.79(4) 128
N5B H5BA I3 1_565 0.91 3.22 3.95(5) 139
N5B H5BB I2 . 0.91 3.10 3.85(4) 142
N5B H5BC I6 . 0.91 2.70 3.60(4) 168
N6A H6AA I12 1_545 0.91 3.00 3.87(7) 162
N6A H6AB I15 . 0.91 3.02 3.66(6) 129
N6A H6AB I13 1_545 0.91 3.12 3.73(5) 126
N6A H6AC I11 . 0.91 3.03 3.77(6) 140
N6A H6AC I14 . 0.91 3.30 3.92(4) 127
N6B H6BA I11 . 0.91 2.93 3.71(8) 146
N6B H6BB I10 . 0.91 2.95 3.64(5) 134
N6B H6BB I12 1_545 0.91 3.26 3.67(8) 110
N6B H6BC I13 1_545 0.91 3.08 3.88(8) 147
N7 H7A I17 3_565 0.91 2.81 3.631(15) 150
N7 H7B I16 3_565 0.91 2.90 3.669(14) 144
N7 H7B I17 . 0.91 3.14 3.754(13) 127
N7 H7C I18 . 0.91 2.74 3.645(16) 171
N8 H8A I1 . 0.91 2.91 3.751(14) 154
N8 H8B I8 1_545 0.91 2.93 3.717(15) 146
N8 H8B I7 . 0.91 3.11 3.689(14) 123
N8 H8C I6 . 0.91 2.90 3.679(12) 145

loop_
_geom_torsion_atom_site_label_1
_geom_torsion_atom_site_label_2
_geom_torsion_atom_site_label_3
_geom_torsion_atom_site_label_4
_geom_torsion_site_symmetry_1
_geom_torsion
I3 Pb1 I2 Pb5 . 39.32(3)
I4 Pb1 I2 Pb5 . -47.39(3)
I18 Pb1 I2 Pb5 . 135.64(3)
I5 Pb1 I2 Pb5 . -137.00(3)
I2 Pb5 I2 Pb1 2 139.73(3)
I3 Pb5 I2 Pb1 . -38.18(3)
I4 Pb5 I2 Pb1 2 -139.24(3)
I4 Pb5 I2 Pb1 . 46.50(3)
I4 Pb1 I3 Pb5 . 42.66(3)
I2 Pb1 I3 Pb5 . -38.93(3)
I18 Pb1 I3 Pb5 . -141.46(3)
I1 Pb1 I3 Pb5 . 131.98(3)
I2 Pb5 I3 Pb1 . 38.90(3)
I3 Pb5 I3 Pb1 2 -143.32(4)
I4 Pb5 I3 Pb1 2 132.66(3)
I4 Pb5 I3 Pb1 . -41.94(3)
I3 Pb1 I4 Pb5 . -42.61(3)
I2 Pb1 I4 Pb5 . 46.81(3)
I5 Pb1 I4 Pb5 . 141.45(3)
I1 Pb1 I4 Pb5 . -132.82(3)
I2 Pb5 I4 Pb1 2 -142.54(3)
I2 Pb5 I4 Pb1 . -46.87(3)
I3 Pb5 I4 Pb1 2 129.25(3)
I3 Pb5 I4 Pb1 . 41.45(3)
I4 Pb1 I5 Pb2 . 2.18(8)
I2 Pb1 I5 Pb2 . 83.72(8)
I18 Pb1 I5 Pb2 . -173.94(8)
I1 Pb1 I5 Pb2 . -87.12(8)
I7 Pb2 I5 Pb1 . 84.36(8)
I6 Pb2 I5 Pb1 . -4.05(8)
I8 Pb2 I5 Pb1 . -134.45(16)
I9 Pb2 I5 Pb1 . 175.55(8)
I1 Pb2 I5 Pb1 1_565 -98.66(8)
I10 Pb3 I9 Pb2 . -92.89(15)
I12 Pb3 I9 Pb2 . 177.64(14)
I14 Pb3 I9 Pb2 . 2.15(15)
I13 Pb3 I9 Pb2 . 87.57(15)
I7 Pb2 I9 Pb3 . 90.08(15)
I8 Pb2 I9 Pb3 . -176.70(15)
I5 Pb2 I9 Pb3 . -4.59(15)
I1 Pb2 I9 Pb3 1_565 -86.26(15)
I12 Pb3 I10 Pb6 . -40.30(3)
I9 Pb3 I10 Pb6 . -138.99(3)
I11 Pb3 I10 Pb6 . 46.75(3)
I14 Pb3 I10 Pb6 . 133.43(3)
I12 Pb6 I10 Pb3 . 39.71(3)
I12 Pb6 I10 Pb3 3_675 -140.29(3)
I11 Pb6 I10 Pb3 . -46.37(3)
I11 Pb6 I10 Pb3 3_675 133.63(3)
I10 Pb3 I11 Pb6 . -46.61(3)
I12 Pb3 I11 Pb6 . 41.92(3)
I14 Pb3 I11 Pb6 . -142.50(3)
I13 Pb3 I11 Pb6 . 132.26(3)
I10 Pb6 I11 Pb3 . 45.94(3)
I10 Pb6 I11 Pb3 3_675 -134.06(3)
I12 Pb6 I11 Pb3 . -41.30(3)
I12 Pb6 I11 Pb3 3_675 138.70(3)
I10 Pb3 I12 Pb6 . 40.21(3)
I9 Pb3 I12 Pb6 . 139.03(3)
I11 Pb3 I12 Pb6 . -41.94(3)
I13 Pb3 I12 Pb6 . -133.21(3)
I10 Pb6 I12 Pb3 . -39.59(3)
I10 Pb6 I12 Pb3 3_675 140.41(3)
I11 Pb6 I12 Pb3 . 41.54(3)
I11 Pb6 I12 Pb3 3_675 -138.46(3)
I10 Pb3 I14 Pb4 . -87.22(9)
I9 Pb3 I14 Pb4 . 174.03(8)
I11 Pb3 I14 Pb4 . -5.45(9)
I13 Pb3 I14 Pb4 . 86.05(8)
I16 Pb4 I14 Pb3 . -84.64(9)
I15 Pb4 I14 Pb3 . 5.19(9)
I17 Pb4 I14 Pb3 . 126.39(14)
I18 Pb4 I14 Pb3 . -175.50(8)
I13 Pb4 I14 Pb3 1_545 99.13(8)
I3 Pb1 I18 Pb4 . 178.73(14)
I2 Pb1 I18 Pb4 . 88.40(15)
I5 Pb1 I18 Pb4 . -5.55(15)
I1 Pb1 I18 Pb4 . -91.49(15)
I16 Pb4 I18 Pb1 . -88.73(15)
I17 Pb4 I18 Pb1 . 177.68(15)
I14 Pb4 I18 Pb1 . 7.89(15)
I13 Pb4 I18 Pb1 1_545 89.49(15)
N1 C11 C12 C13 . 173.7(15)
N2 C21 C22 C23 . -176.6(16)
N3 C31 C32 C33 . -179.3(17)
N4A C41A C42A C43A . -168(5)
N4B C41B C42B C43B . 178(8)
N5A C51A C52A C53A . -178(4)
N5B C51B C52B C53B . -164(3)
N6A C61A C62A C63A . 160(5)
N6B C61B C62B C63B . 174(6)
N7 C71 C72 C73 . 176(2)
N8 C81 C82 C83 . -173(2)
